data_7707484
loop_
_publ_author_name
'Dodonov, Vladimir A.'
'Kushnerova, Olga A.'
'Baranov, Evgeny V.'
'Novikov, Alexander S.'
'Fedushkin, Igor L.'

_publ_section_title
;
 Activation and modification of carbon dioxide by redox-active low-valent
 gallium species.
;
_journal_issue 25
_journal_name_full 'Dalton transactions (Cambridge, England : 2003)'
_journal_page_first 8899
_journal_page_last 8906
_journal_paper_doi 10.1039/d1dt01199e
_journal_volume 50
_journal_year 2021
_chemical_formula_sum 'C93.2 H128 Ga2 N4 Na2 O13.6'
_chemical_formula_weight 1707.41
_space_group_crystal_system monoclinic
_space_group_IT_number 14
_space_group_name_Hall '-P 2yn'
_space_group_name_H-M_alt 'P 1 21/n 1'
_atom_sites_solution_hydrogens geom
_atom_sites_solution_primary dual
_atom_sites_solution_secondary difmap
_audit_creation_method SHELXL-2018/3
_audit_update_record
;
2021-05-04 deposited with the CCDC.	2021-05-25 downloaded from the CCDC.
;
_cell_angle_alpha 90
_cell_angle_beta 100.458(3)
_cell_angle_gamma 90
_cell_formula_units_Z 2
_cell_length_a 13.6659(4)
_cell_length_b 15.7097(4)
_cell_length_c 21.6265(6)
_cell_measurement_reflns_used 7604
_cell_measurement_temperature 100(2)
_cell_measurement_theta_max 30.5810
_cell_measurement_theta_min 3.2440
_cell_volume 4565.8(2)
_computing_cell_refinement 'CrysAlisPro, Agilent Technologies'
_computing_data_collection 'CrysAlisPro, Agilent Technologies'
_computing_data_reduction 'CrysAlisPro, Agilent Technologies'
_computing_molecular_graphics 'Bruker SHELXTL'
_computing_publication_material 'Bruker SHELXTL'
_computing_structure_refinement 'SHELXL-2018/3 (Sheldrick, 2018)'
_computing_structure_solution SHELXT-2014/5
_diffrn_ambient_temperature 100(2)
_diffrn_measured_fraction_theta_full 0.997
_diffrn_measured_fraction_theta_max 0.998
_diffrn_measurement_device_type 'Xcalibur EOS'
_diffrn_measurement_method '\w scans'
_diffrn_radiation_type MoK\a
_diffrn_radiation_wavelength 0.71073
_diffrn_reflns_av_R_equivalents 0.0709
_diffrn_reflns_av_unetI/netI 0.0745
_diffrn_reflns_Laue_measured_fraction_full 0.997
_diffrn_reflns_Laue_measured_fraction_max 0.998
_diffrn_reflns_limit_h_max 17
_diffrn_reflns_limit_h_min -17
_diffrn_reflns_limit_k_max 20
_diffrn_reflns_limit_k_min -20
_diffrn_reflns_limit_l_max 27
_diffrn_reflns_limit_l_min -20
_diffrn_reflns_number 35462
_diffrn_reflns_point_group_measured_fraction_full 0.997
_diffrn_reflns_point_group_measured_fraction_max 0.998
_diffrn_reflns_theta_full 25.242
_diffrn_reflns_theta_max 26.999
_diffrn_reflns_theta_min 3.224
_diffrn_source 'Enhance (Mo) X-ray Source'
_exptl_absorpt_coefficient_mu 0.662
_exptl_absorpt_correction_T_max 1.00000
_exptl_absorpt_correction_T_min 0.55158
_exptl_absorpt_correction_type multi-scan
_exptl_absorpt_process_details
;
CrysAlisPro, Agilent Technologies,
Version 1.171.37.35 (release 13-08-2014 CrysAlis171 .NET)
(compiled Aug 13 2014,18:06:01)
Empirical absorption correction using spherical harmonics,
 implemented in SCALE3 ABSPACK scaling algorithm.
;
_exptl_crystal_colour black
_exptl_crystal_density_diffrn 1.242
_exptl_crystal_description plate
_exptl_crystal_F_000 1816
_exptl_crystal_size_max 0.350
_exptl_crystal_size_mid 0.300
_exptl_crystal_size_min 0.050
_refine_diff_density_max 1.206
_refine_diff_density_min -0.848
_refine_diff_density_rms 0.083
_refine_ls_extinction_method none
_refine_ls_goodness_of_fit_ref 1.005
_refine_ls_hydrogen_treatment constr
_refine_ls_matrix_type full
_refine_ls_number_parameters 532
_refine_ls_number_reflns 9946
_refine_ls_number_restraints 0
_refine_ls_restrained_S_all 1.005
_refine_ls_R_factor_all 0.0904
_refine_ls_R_factor_gt 0.0570
_refine_ls_shift/su_max 0.000
_refine_ls_shift/su_mean 0.000
_refine_ls_structure_factor_coef Fsqd
_refine_ls_weighting_details 'w=1/[\s^2^(Fo^2^)+(0.0938P)^2^] where P=(Fo^2^+2Fc^2^)/3'
_refine_ls_weighting_scheme calc
_refine_ls_wR_factor_gt 0.1494
_refine_ls_wR_factor_ref 0.1686
_reflns_Friedel_coverage 0.000
_reflns_number_gt 6895
_reflns_number_total 9946
_reflns_threshold_expression 'I > 2\s(I)'
_cod_data_source_file d1dt01199e25.cif
_cod_data_source_block gabianco2na
_cod_depositor_comments 'Adding full bibliography for 7707480--7707489.cif.'
_cod_original_sg_symbol_H-M 'P 21/n'
_cod_original_formula_sum 'C93.20 H128 Ga2 N4 Na2 O13.60'
_cod_database_code 7707484
_shelx_shelxl_version_number 2018/3
_shelx_space_group_comment
;
The symmetry employed for this shelxl refinement is uniquely defined
by the following loop, which should always be used as a source of
symmetry information in preference to the above space-group names.
They are only intended as comments.
;
_shelx_estimated_absorpt_t_min 0.801
_shelx_estimated_absorpt_t_max 0.968

loop_
_space_group_symop_operation_xyz
'x, y, z'
'-x+1/2, y+1/2, -z+1/2'
'-x, -y, -z'
'x-1/2, -y-1/2, z-1/2'

loop_
_atom_site_label
_atom_site_type_symbol
_atom_site_fract_x
_atom_site_fract_y
_atom_site_fract_z
_atom_site_U_iso_or_equiv
_atom_site_adp_type
_atom_site_occupancy
_atom_site_site_symmetry_order
_atom_site_calc_flag
_atom_site_refinement_flags_posn
_atom_site_refinement_flags_adp
_atom_site_refinement_flags_occupancy
_atom_site_disorder_assembly
_atom_site_disorder_group
Ga1 Ga 0.54418(2) 0.43132(2) 0.44471(2) 0.02544(12) Uani 1 1 d . . . . .
Na1 Na 0.42675(11) 0.25897(9) 0.57941(7) 0.0476(4) Uani 1 1 d . . . . .
O5 O 0.48091(16) 0.39446(13) 0.51228(10) 0.0323(5) Uani 1 1 d . . . . .
O6 O 0.38223(19) 0.40532(15) 0.58019(12) 0.0431(6) Uani 1 1 d . . . . .
N1 N 0.64532(17) 0.34852(16) 0.44236(12) 0.0269(5) Uani 1 1 d . . . . .
N2 N 0.46830(18) 0.38505(16) 0.36902(12) 0.0272(5) Uani 1 1 d . . . . .
C1 C 0.6100(2) 0.29454(18) 0.39265(14) 0.0249(6) Uani 1 1 d . . . . .
C2 C 0.5197(2) 0.31290(19) 0.35534(14) 0.0272(6) Uani 1 1 d . . . . .
C3 C 0.4950(2) 0.24732(19) 0.30736(14) 0.0288(7) Uani 1 1 d . . . . .
C4 C 0.5779(2) 0.19078(19) 0.31709(14) 0.0282(7) Uani 1 1 d . . . . .
C5 C 0.6499(2) 0.21636(19) 0.36944(14) 0.0269(6) Uani 1 1 d . . . . .
C6 C 0.7356(2) 0.1689(2) 0.38408(16) 0.0330(7) Uani 1 1 d . . . . .
H6A H 0.786154 0.183627 0.418656 0.040 Uiso 1 1 calc R U . . .
C7 C 0.7461(3) 0.0971(2) 0.34581(18) 0.0409(8) Uani 1 1 d . . . . .
H7A H 0.804890 0.063851 0.355698 0.049 Uiso 1 1 calc R U . . .
C8 C 0.6759(3) 0.0737(2) 0.29566(18) 0.0396(8) Uani 1 1 d . . . . .
H8A H 0.686935 0.025290 0.271531 0.047 Uiso 1 1 calc R U . . .
C9 C 0.5864(2) 0.1209(2) 0.27905(16) 0.0339(7) Uani 1 1 d . . . . .
C10 C 0.5056(3) 0.1059(2) 0.22878(16) 0.0391(8) Uani 1 1 d . . . . .
H10A H 0.508175 0.059573 0.200887 0.047 Uiso 1 1 calc R U . . .
C11 C 0.4241(3) 0.1580(2) 0.22053(16) 0.0399(8) Uani 1 1 d . . . . .
H11A H 0.369738 0.145325 0.187731 0.048 Uiso 1 1 calc R U . . .
C12 C 0.4174(2) 0.2301(2) 0.25896(15) 0.0344(7) Uani 1 1 d . . . . .
H12A H 0.360384 0.265866 0.251417 0.041 Uiso 1 1 calc R U . . .
C13 C 0.7451(2) 0.33755(18) 0.47603(13) 0.0256(6) Uani 1 1 d . . . . .
C14 C 0.8226(2) 0.3825(2) 0.45682(15) 0.0300(7) Uani 1 1 d . . . . .
C15 C 0.9179(2) 0.3732(2) 0.49135(17) 0.0377(8) Uani 1 1 d . . . . .
H15A H 0.971285 0.403543 0.478954 0.045 Uiso 1 1 calc R U . . .
C16 C 0.9369(2) 0.3210(2) 0.54303(17) 0.0409(8) Uani 1 1 d . . . . .
H16A H 1.002306 0.316831 0.566848 0.049 Uiso 1 1 calc R U . . .
C17 C 0.8609(2) 0.2751(2) 0.56008(16) 0.0388(8) Uani 1 1 d . . . . .
H17A H 0.874740 0.237811 0.595164 0.047 Uiso 1 1 calc R U . . .
C18 C 0.7638(2) 0.2819(2) 0.52700(15) 0.0320(7) Uani 1 1 d . . . . .
C19 C 0.8048(2) 0.4375(2) 0.39856(17) 0.0372(8) Uani 1 1 d . . . . .
H19A H 0.732546 0.452560 0.389386 0.045 Uiso 1 1 calc R U . . .
C20 C 0.8638(3) 0.5201(2) 0.40565(19) 0.0514(10) Uani 1 1 d . . . . .
H20A H 0.847683 0.552561 0.441186 0.077 Uiso 1 1 calc R U . . .
H20B H 0.846469 0.553759 0.367057 0.077 Uiso 1 1 calc R U . . .
H20C H 0.935098 0.507211 0.413267 0.077 Uiso 1 1 calc R U . . .
C21 C 0.8280(3) 0.3870(3) 0.34247(17) 0.0508(10) Uani 1 1 d . . . . .
H21A H 0.790472 0.333508 0.338558 0.076 Uiso 1 1 calc R U . . .
H21B H 0.899377 0.374612 0.348963 0.076 Uiso 1 1 calc R U . . .
H21C H 0.808859 0.420560 0.303971 0.076 Uiso 1 1 calc R U . . .
C22 C 0.6820(3) 0.2291(2) 0.54738(16) 0.0380(8) Uani 1 1 d . . . . .
H22A H 0.619771 0.237720 0.515704 0.046 Uiso 1 1 calc R U . . .
C23 C 0.7062(3) 0.1335(2) 0.5497(2) 0.0569(11) Uani 1 1 d . . . . .
H23A H 0.719707 0.115101 0.508819 0.085 Uiso 1 1 calc R U . . .
H23B H 0.649474 0.101603 0.559712 0.085 Uiso 1 1 calc R U . . .
H23C H 0.764959 0.122931 0.582220 0.085 Uiso 1 1 calc R U . . .
C24 C 0.6624(3) 0.2593(2) 0.61030(19) 0.0481(9) Uani 1 1 d . . . . .
H24A H 0.642898 0.319371 0.607306 0.072 Uiso 1 1 calc R U . . .
H24B H 0.722823 0.252598 0.642094 0.072 Uiso 1 1 calc R U . . .
H24C H 0.608575 0.225376 0.622317 0.072 Uiso 1 1 calc R U . . .
C25 C 0.4012(2) 0.42440(18) 0.31880(15) 0.0285(7) Uani 1 1 d . . . . .
C26 C 0.3029(2) 0.4390(2) 0.32629(16) 0.0327(7) Uani 1 1 d . . . . .
C27 C 0.2371(3) 0.4757(2) 0.27595(17) 0.0437(9) Uani 1 1 d . . . . .
H27A H 0.170263 0.486511 0.280320 0.052 Uiso 1 1 calc R U . . .
C28 C 0.2672(3) 0.4966(3) 0.22016(18) 0.0489(9) Uani 1 1 d . . . . .
H28A H 0.221237 0.520666 0.186442 0.059 Uiso 1 1 calc R U . . .
C29 C 0.3636(3) 0.4822(3) 0.21397(18) 0.0473(9) Uani 1 1 d . . . . .
H29A H 0.384111 0.496751 0.175623 0.057 Uiso 1 1 calc R U . . .
C30 C 0.4328(2) 0.4467(2) 0.26272(16) 0.0347(7) Uani 1 1 d . . . . .
C31 C 0.2673(2) 0.4188(2) 0.38643(16) 0.0363(8) Uani 1 1 d . . . . .
H31A H 0.321341 0.385648 0.413352 0.044 Uiso 1 1 calc R U . . .
C32 C 0.2524(3) 0.5000(3) 0.42221(19) 0.0532(10) Uani 1 1 d . . . . .
H32A H 0.313262 0.534262 0.427834 0.080 Uiso 1 1 calc R U . . .
H32B H 0.237130 0.485197 0.463457 0.080 Uiso 1 1 calc R U . . .
H32C H 0.197068 0.532764 0.398347 0.080 Uiso 1 1 calc R U . . .
C33 C 0.1745(3) 0.3637(3) 0.3768(2) 0.0592(11) Uani 1 1 d . . . . .
H33A H 0.157816 0.349255 0.417730 0.089 Uiso 1 1 calc R U . . .
H33B H 0.186709 0.311354 0.354745 0.089 Uiso 1 1 calc R U . . .
H33C H 0.119027 0.394919 0.351682 0.089 Uiso 1 1 calc R U . . .
C34 C 0.5421(3) 0.4414(2) 0.25504(18) 0.0431(9) Uani 1 1 d . . . . .
H34A H 0.578372 0.405733 0.290134 0.052 Uiso 1 1 calc R U . . .
C35 C 0.5871(3) 0.5310(3) 0.2619(2) 0.0576(11) Uani 1 1 d . . . . .
H35A H 0.572308 0.557736 0.300072 0.086 Uiso 1 1 calc R U . . .
H35B H 0.558418 0.565392 0.225196 0.086 Uiso 1 1 calc R U . . .
H35C H 0.659345 0.527307 0.264646 0.086 Uiso 1 1 calc R U . . .
C36 C 0.5570(3) 0.4016(3) 0.1935(2) 0.0621(12) Uani 1 1 d . . . . .
H36A H 0.529955 0.343659 0.190454 0.093 Uiso 1 1 calc R U . . .
H36B H 0.628204 0.399661 0.192058 0.093 Uiso 1 1 calc R U . . .
H36C H 0.522423 0.435744 0.158294 0.093 Uiso 1 1 calc R U . . .
O1 O 0.3710(2) 0.16937(16) 0.48930(13) 0.0516(7) Uani 1 1 d . . . . .
O2 O 0.4745(2) 0.09782(19) 0.59694(15) 0.0604(8) Uani 1 1 d . . . . .
C37 C 0.3734(4) 0.1916(3) 0.4268(2) 0.0676(13) Uani 1 1 d . . . . .
H37A H 0.370339 0.253660 0.422341 0.101 Uiso 1 1 calc R U . . .
H37B H 0.435160 0.170588 0.415223 0.101 Uiso 1 1 calc R U . . .
H37C H 0.316271 0.166017 0.399000 0.101 Uiso 1 1 calc R U . . .
C38 C 0.3754(4) 0.0797(2) 0.4951(2) 0.0584(11) Uani 1 1 d . . . . .
H38A H 0.432170 0.057471 0.477333 0.070 Uiso 1 1 calc R U . . .
H38B H 0.313476 0.054088 0.471656 0.070 Uiso 1 1 calc R U . . .
C39 C 0.3880(3) 0.0567(3) 0.5641(2) 0.0554(11) Uani 1 1 d . . . . .
H39A H 0.328891 0.075139 0.581086 0.067 Uiso 1 1 calc R U . . .
H39B H 0.394847 -0.005790 0.569304 0.067 Uiso 1 1 calc R U . . .
C40 C 0.5051(4) 0.0645(3) 0.6568(2) 0.0700(14) Uani 1 1 d . . . . .
H40A H 0.564732 0.094692 0.677779 0.105 Uiso 1 1 calc R U . . .
H40B H 0.451824 0.071565 0.681285 0.105 Uiso 1 1 calc R U . . .
H40C H 0.520201 0.003886 0.653723 0.105 Uiso 1 1 calc R U . . .
O3 O 0.2793(2) 0.21898(19) 0.61792(18) 0.0716(9) Uani 1 1 d . . . . .
O4 O 0.4555(3) 0.2698(2) 0.69496(14) 0.0800(10) Uani 1 1 d . . . . .
C41 C 0.1926(4) 0.2284(4) 0.5724(4) 0.100(2) Uani 1 1 d . . . . .
H41A H 0.196998 0.192025 0.536151 0.150 Uiso 1 1 calc R U . . .
H41B H 0.134641 0.211758 0.590389 0.150 Uiso 1 1 calc R U . . .
H41C H 0.185775 0.287943 0.558791 0.150 Uiso 1 1 calc R U . . .
C42 C 0.2768(4) 0.2698(3) 0.6708(3) 0.0786(17) Uani 1 1 d . . . . .
H42A H 0.215423 0.258173 0.687652 0.094 Uiso 1 1 calc R U . . .
H42B H 0.277347 0.330766 0.659305 0.094 Uiso 1 1 calc R U . . .
C43 C 0.3648(6) 0.2493(4) 0.7181(3) 0.105(2) Uani 1 1 d . . . . .
H43A H 0.362858 0.281911 0.757024 0.126 Uiso 1 1 calc R U . . .
H43B H 0.364407 0.187895 0.728451 0.126 Uiso 1 1 calc R U . . .
C44 C 0.5440(6) 0.2688(6) 0.7410(3) 0.152(4) Uani 1 1 d . . . . .
H44A H 0.600879 0.283331 0.721240 0.227 Uiso 1 1 calc R U . . .
H44B H 0.538412 0.310564 0.773889 0.227 Uiso 1 1 calc R U . . .
H44C H 0.553674 0.211942 0.759714 0.227 Uiso 1 1 calc R U . . .
C45 C 0.4355(2) 0.4421(2) 0.54811(14) 0.0288(7) Uani 1 1 d . . . . .
O1S O 0.4442(4) 0.5719(3) 0.0475(2) 0.0878(15) Uani 0.8 1 d . . P . .
C1S C 0.4671(5) 0.6487(4) 0.0769(3) 0.0733(17) Uani 0.8 1 d . . P . .
H1SA H 0.412033 0.666735 0.097226 0.110 Uiso 0.8 1 calc R U P . .
H1SB H 0.477929 0.691372 0.045803 0.110 Uiso 0.8 1 calc R U P . .
H1SC H 0.527715 0.642697 0.108684 0.110 Uiso 0.8 1 calc R U P . .
C2S C 0.5141(5) 0.5421(4) 0.0141(3) 0.0707(16) Uani 0.8 1 d . . P . .
H2SA H 0.579416 0.537669 0.042502 0.085 Uiso 0.8 1 calc R U P . .
H2SB H 0.520870 0.583130 -0.019620 0.085 Uiso 0.8 1 calc R U P . .

loop_
_atom_site_aniso_label
_atom_site_aniso_U_11
_atom_site_aniso_U_22
_atom_site_aniso_U_33
_atom_site_aniso_U_23
_atom_site_aniso_U_13
_atom_site_aniso_U_12
Ga1 0.02423(18) 0.0287(2) 0.02291(19) -0.00348(13) 0.00307(13) 0.00205(13)
Na1 0.0424(8) 0.0487(9) 0.0523(9) 0.0023(7) 0.0099(7) 0.0029(7)
O5 0.0358(12) 0.0260(11) 0.0366(13) 0.0016(9) 0.0106(10) -0.0012(9)
O6 0.0494(15) 0.0398(13) 0.0457(15) -0.0008(11) 0.0238(12) -0.0039(11)
N1 0.0220(12) 0.0328(14) 0.0244(13) -0.0068(10) 0.0002(10) 0.0013(10)
N2 0.0252(12) 0.0297(14) 0.0254(13) -0.0009(10) 0.0010(10) 0.0024(10)
C1 0.0249(14) 0.0269(15) 0.0234(15) -0.0042(11) 0.0062(12) -0.0008(12)
C2 0.0272(15) 0.0313(16) 0.0232(15) -0.0040(12) 0.0048(12) 0.0005(12)
C3 0.0314(16) 0.0325(17) 0.0230(15) -0.0032(12) 0.0066(13) -0.0045(13)
C4 0.0308(16) 0.0311(16) 0.0245(16) -0.0028(12) 0.0098(13) -0.0033(13)
C5 0.0277(15) 0.0309(16) 0.0232(15) -0.0016(12) 0.0073(12) -0.0003(12)
C6 0.0319(16) 0.0340(18) 0.0344(18) -0.0039(13) 0.0092(14) 0.0044(13)
C7 0.0371(18) 0.0402(19) 0.049(2) -0.0089(16) 0.0163(17) 0.0056(15)
C8 0.0423(19) 0.0350(19) 0.046(2) -0.0148(15) 0.0207(17) -0.0016(15)
C9 0.0371(17) 0.0321(18) 0.0357(19) -0.0062(14) 0.0155(15) -0.0065(14)
C10 0.049(2) 0.0391(19) 0.0307(18) -0.0123(14) 0.0121(16) -0.0120(16)
C11 0.044(2) 0.047(2) 0.0273(18) -0.0077(15) 0.0025(15) -0.0101(16)
C12 0.0343(17) 0.0367(18) 0.0305(18) -0.0035(13) 0.0013(14) -0.0037(14)
C13 0.0249(14) 0.0286(15) 0.0218(15) -0.0057(11) 0.0003(12) 0.0040(12)
C14 0.0285(15) 0.0339(17) 0.0292(17) -0.0049(13) 0.0095(13) 0.0028(13)
C15 0.0246(15) 0.049(2) 0.040(2) -0.0033(16) 0.0082(14) -0.0046(14)
C16 0.0273(16) 0.053(2) 0.039(2) -0.0020(16) -0.0026(15) 0.0021(15)
C17 0.0367(18) 0.045(2) 0.0310(18) 0.0020(14) -0.0043(14) 0.0054(15)
C18 0.0268(15) 0.0361(17) 0.0311(17) -0.0015(13) 0.0000(13) -0.0017(13)
C19 0.0294(16) 0.047(2) 0.0368(19) 0.0061(15) 0.0114(14) -0.0009(14)
C20 0.060(2) 0.048(2) 0.051(2) 0.0029(18) 0.022(2) -0.0059(19)
C21 0.071(3) 0.053(2) 0.032(2) 0.0026(16) 0.0172(19) -0.010(2)
C22 0.0380(18) 0.0386(19) 0.0344(19) 0.0076(14) -0.0018(15) -0.0042(15)
C23 0.073(3) 0.044(2) 0.057(3) 0.0039(18) 0.018(2) -0.007(2)
C24 0.040(2) 0.053(2) 0.054(2) 0.0054(18) 0.0135(18) -0.0087(17)
C25 0.0273(15) 0.0270(16) 0.0277(16) -0.0013(12) -0.0041(12) 0.0005(12)
C26 0.0288(15) 0.0318(17) 0.0353(18) -0.0038(13) 0.0002(13) 0.0040(13)
C27 0.0294(17) 0.056(2) 0.043(2) -0.0016(17) -0.0024(15) 0.0078(16)
C28 0.041(2) 0.063(2) 0.039(2) 0.0102(18) -0.0045(17) 0.0089(18)
C29 0.043(2) 0.060(2) 0.036(2) 0.0119(17) 0.0008(16) 0.0025(18)
C30 0.0308(16) 0.0377(19) 0.0331(18) 0.0039(14) -0.0008(14) -0.0029(14)
C31 0.0276(16) 0.045(2) 0.0348(19) -0.0042(14) 0.0027(14) 0.0054(14)
C32 0.059(2) 0.055(2) 0.047(2) -0.0098(18) 0.011(2) 0.014(2)
C33 0.044(2) 0.077(3) 0.055(3) -0.001(2) 0.008(2) -0.014(2)
C34 0.0346(18) 0.055(2) 0.040(2) 0.0120(16) 0.0080(16) -0.0020(16)
C35 0.048(2) 0.077(3) 0.049(2) -0.001(2) 0.0128(19) -0.020(2)
C36 0.053(3) 0.068(3) 0.069(3) -0.009(2) 0.023(2) -0.005(2)
O1 0.0539(16) 0.0433(15) 0.0572(18) 0.0096(12) 0.0093(13) -0.0054(12)
O2 0.0444(15) 0.0597(18) 0.074(2) 0.0255(15) 0.0027(15) -0.0020(14)
C37 0.097(4) 0.051(3) 0.059(3) 0.005(2) 0.024(3) -0.004(2)
C38 0.064(3) 0.043(2) 0.070(3) 0.006(2) 0.017(2) 0.0036(19)
C39 0.055(2) 0.049(2) 0.064(3) 0.0032(19) 0.016(2) -0.0052(19)
C40 0.058(3) 0.068(3) 0.080(4) 0.021(2) 0.002(3) -0.003(2)
O3 0.0565(19) 0.0554(19) 0.111(3) 0.0018(18) 0.0377(19) 0.0033(15)
O4 0.094(3) 0.107(3) 0.0415(18) 0.0141(17) 0.0202(18) 0.041(2)
C41 0.046(3) 0.085(4) 0.170(7) 0.008(4) 0.026(4) 0.012(3)
C42 0.089(4) 0.049(3) 0.117(5) 0.006(3) 0.070(4) 0.008(3)
C43 0.188(7) 0.070(4) 0.079(4) 0.022(3) 0.084(5) 0.025(4)
C44 0.148(7) 0.237(9) 0.053(4) -0.031(5) -0.029(4) 0.120(7)
C45 0.0238(14) 0.0380(18) 0.0247(16) 0.0041(12) 0.0046(12) -0.0004(12)
O1S 0.111(4) 0.087(4) 0.072(3) 0.002(2) 0.034(3) 0.005(3)
C1S 0.101(5) 0.064(4) 0.054(4) -0.004(3) 0.010(3) 0.016(3)
C2S 0.080(4) 0.084(4) 0.049(3) 0.004(3) 0.015(3) 0.000(4)

loop_
_atom_type_symbol
_atom_type_description
_atom_type_scat_dispersion_real
_atom_type_scat_dispersion_imag
_atom_type_scat_source
C C 0.0033 0.0016 'International Tables Vol C Tables 4.2.6.8 and 6.1.1.4'
H H 0.0000 0.0000 'International Tables Vol C Tables 4.2.6.8 and 6.1.1.4'
N N 0.0061 0.0033 'International Tables Vol C Tables 4.2.6.8 and 6.1.1.4'
O O 0.0106 0.0060 'International Tables Vol C Tables 4.2.6.8 and 6.1.1.4'
Na Na 0.0362 0.0249 'International Tables Vol C Tables 4.2.6.8 and 6.1.1.4'
Ga Ga 0.2307 1.6083 'International Tables Vol C Tables 4.2.6.8 and 6.1.1.4'

loop_
_geom_angle_atom_site_label_1
_geom_angle_atom_site_label_2
_geom_angle_atom_site_label_3
_geom_angle
_geom_angle_site_symmetry_1
_geom_angle_site_symmetry_3
_geom_angle_publ_flag
N1 Ga1 N2 90.06(10) . . ?
N1 Ga1 O5 104.11(10) . . ?
N2 Ga1 O5 106.72(10) . . ?
N1 Ga1 C45 125.93(11) . 3_666 ?
N2 Ga1 C45 119.16(11) . 3_666 ?
O5 Ga1 C45 108.36(11) . 3_666 ?
O6 Na1 O3 91.07(10) . . ?
O6 Na1 O1 121.73(11) . . ?
O3 Na1 O1 88.03(12) . . ?
O6 Na1 O4 85.41(11) . . ?
O3 Na1 O4 69.84(14) . . ?
O1 Na1 O4 145.93(13) . . ?
O6 Na1 O2 171.22(12) . . ?
O3 Na1 O2 84.23(11) . . ?
O1 Na1 O2 65.65(10) . . ?
O4 Na1 O2 86.01(12) . . ?
O6 Na1 O5 49.47(8) . . ?
O3 Na1 O5 135.13(11) . . ?
O1 Na1 O5 95.79(9) . . ?
O4 Na1 O5 118.22(12) . . ?
O2 Na1 O5 137.61(10) . . ?
C45 O5 Ga1 127.25(19) . . ?
C45 O5 Na1 85.86(17) . . ?
Ga1 O5 Na1 146.84(11) . . ?
C45 O6 Na1 105.6(2) . . ?
C1 N1 C13 119.1(2) . . ?
C1 N1 Ga1 106.61(18) . . ?
C13 N1 Ga1 134.07(19) . . ?
C2 N2 C25 118.0(2) . . ?
C2 N2 Ga1 105.95(18) . . ?
C25 N2 Ga1 131.2(2) . . ?
C2 C1 N1 118.4(3) . . ?
C2 C1 C5 108.9(3) . . ?
N1 C1 C5 132.7(3) . . ?
C1 C2 N2 118.6(3) . . ?
C1 C2 C3 109.6(3) . . ?
N2 C2 C3 131.8(3) . . ?
C12 C3 C4 118.2(3) . . ?
C12 C3 C2 136.7(3) . . ?
C4 C3 C2 105.1(3) . . ?
C9 C4 C5 125.2(3) . . ?
C9 C4 C3 123.7(3) . . ?
C5 C4 C3 111.1(3) . . ?
C6 C5 C4 118.0(3) . . ?
C6 C5 C1 136.7(3) . . ?
C4 C5 C1 105.2(3) . . ?
C5 C6 C7 117.9(3) . . ?
C5 C6 H6A 121.1 . . ?
C7 C6 H6A 121.1 . . ?
C8 C7 C6 123.2(3) . . ?
C8 C7 H7A 118.4 . . ?
C6 C7 H7A 118.4 . . ?
C7 C8 C9 120.7(3) . . ?
C7 C8 H8A 119.7 . . ?
C9 C8 H8A 119.7 . . ?
C4 C9 C8 115.1(3) . . ?
C4 C9 C10 116.6(3) . . ?
C8 C9 C10 128.4(3) . . ?
C11 C10 C9 120.1(3) . . ?
C11 C10 H10A 119.9 . . ?
C9 C10 H10A 119.9 . . ?
C10 C11 C12 122.6(3) . . ?
C10 C11 H11A 118.7 . . ?
C12 C11 H11A 118.7 . . ?
C3 C12 C11 118.7(3) . . ?
C3 C12 H12A 120.6 . . ?
C11 C12 H12A 120.6 . . ?
C18 C13 C14 120.8(3) . . ?
C18 C13 N1 119.9(3) . . ?
C14 C13 N1 119.3(3) . . ?
C15 C14 C13 118.4(3) . . ?
C15 C14 C19 120.2(3) . . ?
C13 C14 C19 121.4(3) . . ?
C16 C15 C14 121.5(3) . . ?
C16 C15 H15A 119.3 . . ?
C14 C15 H15A 119.3 . . ?
C17 C16 C15 119.6(3) . . ?
C17 C16 H16A 120.2 . . ?
C15 C16 H16A 120.2 . . ?
C16 C17 C18 121.3(3) . . ?
C16 C17 H17A 119.3 . . ?
C18 C17 H17A 119.3 . . ?
C17 C18 C13 118.4(3) . . ?
C17 C18 C22 119.4(3) . . ?
C13 C18 C22 122.2(3) . . ?
C14 C19 C20 113.7(3) . . ?
C14 C19 C21 109.9(3) . . ?
C20 C19 C21 109.9(3) . . ?
C14 C19 H19A 107.7 . . ?
C20 C19 H19A 107.7 . . ?
C21 C19 H19A 107.7 . . ?
C19 C20 H20A 109.5 . . ?
C19 C20 H20B 109.5 . . ?
H20A C20 H20B 109.5 . . ?
C19 C20 H20C 109.5 . . ?
H20A C20 H20C 109.5 . . ?
H20B C20 H20C 109.5 . . ?
C19 C21 H21A 109.5 . . ?
C19 C21 H21B 109.5 . . ?
H21A C21 H21B 109.5 . . ?
C19 C21 H21C 109.5 . . ?
H21A C21 H21C 109.5 . . ?
H21B C21 H21C 109.5 . . ?
C24 C22 C18 110.5(3) . . ?
C24 C22 C23 110.4(3) . . ?
C18 C22 C23 112.2(3) . . ?
C24 C22 H22A 107.8 . . ?
C18 C22 H22A 107.8 . . ?
C23 C22 H22A 107.8 . . ?
C22 C23 H23A 109.5 . . ?
C22 C23 H23B 109.5 . . ?
H23A C23 H23B 109.5 . . ?
C22 C23 H23C 109.5 . . ?
H23A C23 H23C 109.5 . . ?
H23B C23 H23C 109.5 . . ?
C22 C24 H24A 109.5 . . ?
C22 C24 H24B 109.5 . . ?
H24A C24 H24B 109.5 . . ?
C22 C24 H24C 109.5 . . ?
H24A C24 H24C 109.5 . . ?
H24B C24 H24C 109.5 . . ?
C26 C25 C30 120.7(3) . . ?
C26 C25 N2 118.7(3) . . ?
C30 C25 N2 120.6(3) . . ?
C25 C26 C27 118.1(3) . . ?
C25 C26 C31 122.2(3) . . ?
C27 C26 C31 119.7(3) . . ?
C28 C27 C26 121.6(3) . . ?
C28 C27 H27A 119.2 . . ?
C26 C27 H27A 119.2 . . ?
C29 C28 C27 119.4(3) . . ?
C29 C28 H28A 120.3 . . ?
C27 C28 H28A 120.3 . . ?
C28 C29 C30 121.6(3) . . ?
C28 C29 H29A 119.2 . . ?
C30 C29 H29A 119.2 . . ?
C29 C30 C25 118.7(3) . . ?
C29 C30 C34 118.6(3) . . ?
C25 C30 C34 122.5(3) . . ?
C26 C31 C33 113.3(3) . . ?
C26 C31 C32 110.9(3) . . ?
C33 C31 C32 111.2(3) . . ?
C26 C31 H31A 107.0 . . ?
C33 C31 H31A 107.0 . . ?
C32 C31 H31A 107.0 . . ?
C31 C32 H32A 109.5 . . ?
C31 C32 H32B 109.5 . . ?
H32A C32 H32B 109.5 . . ?
C31 C32 H32C 109.5 . . ?
H32A C32 H32C 109.5 . . ?
H32B C32 H32C 109.5 . . ?
C31 C33 H33A 109.5 . . ?
C31 C33 H33B 109.5 . . ?
H33A C33 H33B 109.5 . . ?
C31 C33 H33C 109.5 . . ?
H33A C33 H33C 109.5 . . ?
H33B C33 H33C 109.5 . . ?
C36 C34 C35 110.3(3) . . ?
C36 C34 C30 113.9(3) . . ?
C35 C34 C30 108.7(3) . . ?
C36 C34 H34A 107.9 . . ?
C35 C34 H34A 107.9 . . ?
C30 C34 H34A 107.9 . . ?
C34 C35 H35A 109.5 . . ?
C34 C35 H35B 109.5 . . ?
H35A C35 H35B 109.5 . . ?
C34 C35 H35C 109.5 . . ?
H35A C35 H35C 109.5 . . ?
H35B C35 H35C 109.5 . . ?
C34 C36 H36A 109.5 . . ?
C34 C36 H36B 109.5 . . ?
H36A C36 H36B 109.5 . . ?
C34 C36 H36C 109.5 . . ?
H36A C36 H36C 109.5 . . ?
H36B C36 H36C 109.5 . . ?
C37 O1 C38 109.0(3) . . ?
C37 O1 Na1 125.1(2) . . ?
C38 O1 Na1 120.5(3) . . ?
C40 O2 C39 112.2(3) . . ?
C40 O2 Na1 121.5(3) . . ?
C39 O2 Na1 101.8(2) . . ?
O1 C37 H37A 109.5 . . ?
O1 C37 H37B 109.5 . . ?
H37A C37 H37B 109.5 . . ?
O1 C37 H37C 109.5 . . ?
H37A C37 H37C 109.5 . . ?
H37B C37 H37C 109.5 . . ?
O1 C38 C39 108.7(4) . . ?
O1 C38 H38A 109.9 . . ?
C39 C38 H38A 109.9 . . ?
O1 C38 H38B 109.9 . . ?
C39 C38 H38B 109.9 . . ?
H38A C38 H38B 108.3 . . ?
O2 C39 C38 108.6(3) . . ?
O2 C39 H39A 110.0 . . ?
C38 C39 H39A 110.0 . . ?
O2 C39 H39B 110.0 . . ?
C38 C39 H39B 110.0 . . ?
H39A C39 H39B 108.3 . . ?
O2 C40 H40A 109.5 . . ?
O2 C40 H40B 109.5 . . ?
H40A C40 H40B 109.5 . . ?
O2 C40 H40C 109.5 . . ?
H40A C40 H40C 109.5 . . ?
H40B C40 H40C 109.5 . . ?
C42 O3 C41 111.7(4) . . ?
C42 O3 Na1 106.3(3) . . ?
C41 O3 Na1 112.6(3) . . ?
C44 O4 C43 115.2(5) . . ?
C44 O4 Na1 132.0(4) . . ?
C43 O4 Na1 110.2(3) . . ?
O3 C41 H41A 109.5 . . ?
O3 C41 H41B 109.5 . . ?
H41A C41 H41B 109.5 . . ?
O3 C41 H41C 109.5 . . ?
H41A C41 H41C 109.5 . . ?
H41B C41 H41C 109.5 . . ?
O3 C42 C43 107.8(4) . . ?
O3 C42 Na1 48.0(2) . . ?
C43 C42 Na1 83.1(3) . . ?
O3 C42 H42A 110.1 . . ?
C43 C42 H42A 110.1 . . ?
Na1 C42 H42A 158.0 . . ?
O3 C42 H42B 110.1 . . ?
C43 C42 H42B 110.1 . . ?
Na1 C42 H42B 81.8 . . ?
H42A C42 H42B 108.5 . . ?
O4 C43 C42 110.7(4) . . ?
O4 C43 H43A 109.5 . . ?
C42 C43 H43A 109.5 . . ?
O4 C43 H43B 109.5 . . ?
C42 C43 H43B 109.5 . . ?
H43A C43 H43B 108.1 . . ?
O4 C44 H44A 109.5 . . ?
O4 C44 H44B 109.5 . . ?
H44A C44 H44B 109.5 . . ?
O4 C44 H44C 109.5 . . ?
H44A C44 H44C 109.5 . . ?
H44B C44 H44C 109.5 . . ?
O6 C45 O5 117.1(3) . . ?
O6 C45 Ga1 120.4(2) . 3_666 ?
O5 C45 Ga1 122.4(2) . 3_666 ?
O6 C45 Na1 50.66(17) . . ?
O5 C45 Na1 67.93(16) . . ?
Ga1 C45 Na1 162.51(15) 3_666 . ?
C1S O1S C2S 114.8(5) . . ?
O1S C1S H1SA 109.5 . . ?
O1S C1S H1SB 109.5 . . ?
H1SA C1S H1SB 109.5 . . ?
O1S C1S H1SC 109.5 . . ?
H1SA C1S H1SC 109.5 . . ?
H1SB C1S H1SC 109.5 . . ?
O1S C2S C2S 111.5(7) . 3_665 ?
O1S C2S H2SA 109.3 . . ?
C2S C2S H2SA 109.3 3_665 . ?
O1S C2S H2SB 109.3 . . ?
C2S C2S H2SB 109.3 3_665 . ?
H2SA C2S H2SB 108.0 . . ?

loop_
_geom_bond_atom_site_label_1
_geom_bond_atom_site_label_2
_geom_bond_distance
_geom_bond_site_symmetry_2
_geom_bond_publ_flag
Ga1 N1 1.905(2) . ?
Ga1 N2 1.915(2) . ?
Ga1 O5 1.917(2) . ?
Ga1 C45 2.011(3) 3_666 ?
Na1 O6 2.379(3) . ?
Na1 O3 2.399(3) . ?
Na1 O1 2.413(3) . ?
Na1 O4 2.464(3) . ?
Na1 O2 2.625(3) . ?
Na1 O5 2.752(3) . ?
O5 C45 1.311(4) . ?
O6 C45 1.236(4) . ?
N1 C1 1.386(4) . ?
N1 C13 1.434(4) . ?
N2 C2 1.393(4) . ?
N2 C25 1.429(4) . ?
C1 C2 1.377(4) . ?
C1 C5 1.469(4) . ?
C2 C3 1.458(4) . ?
C3 C12 1.375(4) . ?
C3 C4 1.425(4) . ?
C4 C9 1.389(4) . ?
C4 C5 1.417(4) . ?
C5 C6 1.376(4) . ?
C6 C7 1.421(4) . ?
C6 H6A 0.9500 . ?
C7 C8 1.361(5) . ?
C7 H7A 0.9500 . ?
C8 C9 1.420(5) . ?
C8 H8A 0.9500 . ?
C9 C10 1.422(5) . ?
C10 C11 1.367(5) . ?
C10 H10A 0.9500 . ?
C11 C12 1.418(5) . ?
C11 H11A 0.9500 . ?
C12 H12A 0.9500 . ?
C13 C18 1.394(4) . ?
C13 C14 1.399(4) . ?
C14 C15 1.386(4) . ?
C14 C19 1.510(5) . ?
C15 C16 1.372(5) . ?
C15 H15A 0.9500 . ?
C16 C17 1.368(5) . ?
C16 H16A 0.9500 . ?
C17 C18 1.393(4) . ?
C17 H17A 0.9500 . ?
C18 C22 1.520(5) . ?
C19 C20 1.520(5) . ?
C19 C21 1.529(5) . ?
C19 H19A 1.0000 . ?
C20 H20A 0.9800 . ?
C20 H20B 0.9800 . ?
C20 H20C 0.9800 . ?
C21 H21A 0.9800 . ?
C21 H21B 0.9800 . ?
C21 H21C 0.9800 . ?
C22 C24 1.510(5) . ?
C22 C23 1.536(5) . ?
C22 H22A 1.0000 . ?
C23 H23A 0.9800 . ?
C23 H23B 0.9800 . ?
C23 H23C 0.9800 . ?
C24 H24A 0.9800 . ?
C24 H24B 0.9800 . ?
C24 H24C 0.9800 . ?
C25 C26 1.401(4) . ?
C25 C30 1.404(5) . ?
C26 C27 1.404(5) . ?
C26 C31 1.503(5) . ?
C27 C28 1.383(5) . ?
C27 H27A 0.9500 . ?
C28 C29 1.368(5) . ?
C28 H28A 0.9500 . ?
C29 C30 1.398(5) . ?
C29 H29A 0.9500 . ?
C30 C34 1.535(5) . ?
C31 C33 1.518(5) . ?
C31 C32 1.525(5) . ?
C31 H31A 1.0000 . ?
C32 H32A 0.9800 . ?
C32 H32B 0.9800 . ?
C32 H32C 0.9800 . ?
C33 H33A 0.9800 . ?
C33 H33B 0.9800 . ?
C33 H33C 0.9800 . ?
C34 C36 1.517(6) . ?
C34 C35 1.533(5) . ?
C34 H34A 1.0000 . ?
C35 H35A 0.9800 . ?
C35 H35B 0.9800 . ?
C35 H35C 0.9800 . ?
C36 H36A 0.9800 . ?
C36 H36B 0.9800 . ?
C36 H36C 0.9800 . ?
O1 C37 1.403(5) . ?
O1 C38 1.414(4) . ?
O2 C40 1.389(5) . ?
O2 C39 1.419(5) . ?
C37 H37A 0.9800 . ?
C37 H37B 0.9800 . ?
C37 H37C 0.9800 . ?
C38 C39 1.514(6) . ?
C38 H38A 0.9900 . ?
C38 H38B 0.9900 . ?
C39 H39A 0.9900 . ?
C39 H39B 0.9900 . ?
C40 H40A 0.9800 . ?
C40 H40B 0.9800 . ?
C40 H40C 0.9800 . ?
O3 C42 1.400(6) . ?
O3 C41 1.404(7) . ?
O4 C44 1.420(7) . ?
O4 C43 1.455(7) . ?
C41 H41A 0.9800 . ?
C41 H41B 0.9800 . ?
C41 H41C 0.9800 . ?
C42 C43 1.467(9) . ?
C42 H42A 0.9900 . ?
C42 H42B 0.9900 . ?
C43 H43A 0.9900 . ?
C43 H43B 0.9900 . ?
C44 H44A 0.9800 . ?
C44 H44B 0.9800 . ?
C44 H44C 0.9800 . ?
O1S C1S 1.372(7) . ?
O1S C2S 1.379(7) . ?
C1S H1SA 0.9800 . ?
C1S H1SB 0.9800 . ?
C1S H1SC 0.9800 . ?
C2S C2S 1.478(12) 3_665 ?
C2S H2SA 0.9900 . ?
C2S H2SB 0.9900 . ?
